data_7223658
loop_
_publ_author_name
'Pfeiffer, Constance R.'
'Feaster, Kyle A.'
'Dalgarno, Scott J.'
'Atwood, Jerry L.'

_publ_section_title
;
 Syntheses and characterization of aryl-substituted pyrogallol[4]arenes
 and resorcin[4]arenes
;
_journal_issue 2
_journal_name_full CrystEngComm
_journal_page_first 222
_journal_paper_doi 10.1039/C5CE01792K
_journal_volume 18
_journal_year 2016
_chemical_formula_moiety '2(C56 H48 O12), 20(C2 H6 O S)'
_chemical_formula_sum 'C152 H216 O44 S20'
_chemical_formula_weight 3388.45
_space_group_IT_number 2
_symmetry_cell_setting triclinic
_symmetry_Int_Tables_number 2
_symmetry_space_group_name_Hall '-P 1'
_symmetry_space_group_name_H-M 'P -1'
_atom_sites_solution_hydrogens geom
_atom_sites_solution_primary direct
_atom_sites_solution_secondary difmap
_audit_creation_method SHELXL-97
_audit_update_record
;
2015-06-05 deposited with the CCDC.
2015-10-21 downloaded from the CCDC.
;
_cell_angle_alpha 97.9000(10)
_cell_angle_beta 102.2640(10)
_cell_angle_gamma 99.4080(10)
_cell_formula_units_Z 1
_cell_length_a 10.6715(3)
_cell_length_b 16.8763(5)
_cell_length_c 24.6079(7)
_cell_measurement_reflns_used 9402
_cell_measurement_temperature 173(2)
_cell_measurement_theta_max 68.4
_cell_measurement_theta_min 3.0
_cell_volume 4203.7(2)
_computing_cell_refinement 'APEX2 (Bruker AXS, 2008)'
_computing_data_collection 'APEX2 (Bruker AXS, 2008)'
_computing_data_reduction 'APEX2 (Bruker AXS, 2008)'
_computing_molecular_graphics 'X-SEED, Barbour, 2001'
_computing_publication_material 'CIFTAB (Sheldrick, 2013)'
_computing_structure_refinement 'SHELXL-1997 (Sheldrick, 1997)'
_computing_structure_solution 'SHELXS-1997 (Sheldrick, 1997)'
_diffrn_ambient_temperature 173(2)
_diffrn_measured_fraction_theta_full 0.967
_diffrn_measured_fraction_theta_max 0.967
_diffrn_measurement_device_type 'Bruker APEXII CCD area detector'
_diffrn_measurement_method 'omega scans'
_diffrn_radiation_monochromator graphite
_diffrn_radiation_type CuK\a
_diffrn_radiation_wavelength 1.54178
_diffrn_reflns_av_R_equivalents 0.0364
_diffrn_reflns_av_sigmaI/netI 0.0325
_diffrn_reflns_limit_h_max 10
_diffrn_reflns_limit_h_min -12
_diffrn_reflns_limit_k_max 20
_diffrn_reflns_limit_k_min -20
_diffrn_reflns_limit_l_max 29
_diffrn_reflns_limit_l_min -29
_diffrn_reflns_number 52994
_diffrn_reflns_theta_full 68.39
_diffrn_reflns_theta_max 68.39
_diffrn_reflns_theta_min 1.87
_diffrn_source 'fine-focus sealed tube'
_diffrn_standards_decay_% 0.0
_exptl_absorpt_coefficient_mu 3.011
_exptl_absorpt_correction_T_max 0.39
_exptl_absorpt_correction_T_min 0.29
_exptl_absorpt_correction_type multi-scan
_exptl_absorpt_process_details
;
 Data were corrected for decay and absorption using the program SADABS 
 (Sheldrick, G. M. (2003). SADABS. Version 2.10. University of
 G\"ottingen, Germany).
;
_exptl_crystal_colour colourless
_exptl_crystal_density_diffrn 1.339
_exptl_crystal_density_method 'not measured'
_exptl_crystal_description prism
_exptl_crystal_F_000 1800
_exptl_crystal_size_max 0.45
_exptl_crystal_size_mid 0.43
_exptl_crystal_size_min 0.40
_refine_diff_density_max 1.489
_refine_diff_density_min -2.805
_refine_diff_density_rms 0.130
_refine_ls_extinction_coef 0.00077(4)
_refine_ls_extinction_expression Fc^*^=kFc[1+0.001xFc^2^\l^3^/sin(2\q)]^-1/4^
_refine_ls_extinction_method SHELXL
_refine_ls_goodness_of_fit_ref 1.086
_refine_ls_hydrogen_treatment constr
_refine_ls_matrix_type full
_refine_ls_number_parameters 1031
_refine_ls_number_reflns 14942
_refine_ls_number_restraints 30
_refine_ls_restrained_S_all 1.089
_refine_ls_R_factor_all 0.1385
_refine_ls_R_factor_gt 0.1296
_refine_ls_shift/su_max 0.014
_refine_ls_shift/su_mean 0.000
_refine_ls_structure_factor_coef Fsqd
_refine_ls_weighting_details 'calc w=1/[\s^2^(Fo^2^)+(0.0000P)^2^+53.7370P] where P=(Fo^2^+2Fc^2^)/3'
_refine_ls_weighting_scheme calc
_refine_ls_wR_factor_gt 0.2455
_refine_ls_wR_factor_ref 0.2491
_reflns_number_gt 13497
_reflns_number_total 14942
_reflns_threshold_expression >2sigma(I)
_cod_data_source_file c5ce01792k2.cif
_cod_data_source_block Cocrystal8
_cod_database_code 7223658

loop_
_symmetry_equiv_pos_as_xyz
'x, y, z'
'-x, -y, -z'

loop_
_atom_site_label
_atom_site_type_symbol
_atom_site_fract_x
_atom_site_fract_y
_atom_site_fract_z
_atom_site_U_iso_or_equiv
_atom_site_adp_type
_atom_site_occupancy
_atom_site_symmetry_multiplicity
_atom_site_calc_flag
_atom_site_refinement_flags
_atom_site_disorder_assembly
_atom_site_disorder_group
O1 O 0.7856(4) 0.6419(2) 0.63557(15) 0.0184(8) Uani 1 1 d . . .
H1 H 0.7621 0.6860 0.6447 0.022 Uiso 1 1 calc R . .
C1 C 0.7590(5) 0.6219(3) 0.5779(2) 0.0123(10) Uani 1 1 d . . .
O2G O 0.6613(8) 0.8662(4) 0.4967(3) 0.0419(19) Uiso 0.45 1 d P A 2
C3G C 0.617(2) 0.9505(14) 0.5854(9) 0.052(5) Uiso 0.45 1 d P A 2
H3G1 H 0.5522 0.9054 0.5906 0.078 Uiso 0.45 1 calc PR A 2
H3G2 H 0.5742 0.9797 0.5574 0.078 Uiso 0.45 1 calc PR A 2
H3G3 H 0.6537 0.9881 0.6215 0.078 Uiso 0.45 1 calc PR A 2
O2 O 0.6706(4) 0.7123(2) 0.45113(16) 0.0182(8) Uani 1 1 d . . .
H2 H 0.6656 0.7559 0.4708 0.022 Uiso 1 1 calc R . .
C2 C 0.7261(5) 0.6772(3) 0.5438(2) 0.0159(11) Uani 1 1 d . . .
H6 H 0.7207 0.7303 0.5607 0.019 Uiso 1 1 calc R . .
O3 O 0.1426(4) 0.5689(3) 0.30231(18) 0.0223(9) Uani 1 1 d . . .
H3 H 0.1300 0.5710 0.2677 0.027 Uiso 1 1 calc R . .
C3 C 0.7008(6) 0.6574(4) 0.4856(2) 0.020 Uiso 1 1 d . . .
O4 O 0.5926(4) 0.6056(4) 0.29048(17) 0.0332(12) Uani 1 1 d . . .
H4 H 0.5656 0.6327 0.2658 0.040 Uiso 1 1 calc R . .
C4 C 0.7065(5) 0.5787(3) 0.4599(2) 0.0146(11) Uani 1 1 d . . .
O5 O 0.7939(4) 0.2478(3) 0.32451(19) 0.0267(10) Uani 1 1 d . . .
C5 C 0.7380(5) 0.5244(4) 0.4948(2) 0.0163(11) Uani 1 1 d . . .
H5 H 0.7402 0.4707 0.4778 0.020 Uiso 1 1 calc R . .
O6 O 0.1466(5) 0.8115(3) 0.5414(2) 0.0291(10) Uani 1 1 d . . .
C6 C 0.7672(5) 0.5428(3) 0.5541(2) 0.0135(11) Uani 1 1 d . . .
O7 O 0.7161(5) 0.8578(3) -0.13543(19) 0.0366(12) Uani 1 1 d . . .
H7 H 0.7221 0.8090 -0.1444 0.044 Uiso 1 1 calc R . .
C7 C 0.6733(5) 0.5565(3) 0.3952(2) 0.0154(11) Uani 1 1 d . . .
H11 H 0.7296 0.5988 0.3813 0.018 Uiso 1 1 calc R . .
O8 O 0.8282(6) 0.7879(3) 0.0492(2) 0.0439(14) Uani 1 1 d . . .
H8 H 0.8059 0.7405 0.0300 0.053 Uiso 1 1 calc R . .
C8 C 0.2704(6) 0.5657(3) 0.3234(2) 0.0176(11) Uani 1 1 d . . .
O9 O 1.3572(4) 0.9312(3) 0.19760(16) 0.0255(10) Uani 1 1 d . . .
H9 H 1.3622 0.9019 0.2227 0.031 Uiso 1 1 calc R . .
C9 C 0.3662(6) 0.5874(3) 0.2944(2) 0.0182(12) Uani 1 1 d . . .
H13 H 0.3434 0.6053 0.2592 0.022 Uiso 1 1 calc R . .
O10 O 0.9073(4) 0.8937(3) 0.2092(2) 0.0359(12) Uani 1 1 d . . .
H10 H 0.9400 0.8829 0.2408 0.043 Uiso 1 1 calc R . .
C10 C 0.4956(6) 0.5828(4) 0.3171(2) 0.0186(12) Uani 1 1 d . . .
O11 O 0.7040(6) 1.2536(3) 0.1759(2) 0.0422(13) Uani 1 1 d . . .
C11 C 0.5323(6) 0.5588(4) 0.3694(2) 0.0187(12) Uani 1 1 d . . .
O12 O 1.3531(6) 0.6879(3) -0.0410(2) 0.0443(13) Uani 1 1 d . . .
C12 C 0.4331(6) 0.5366(3) 0.3963(2) 0.0166(11) Uani 1 1 d . . .
H12 H 0.4558 0.5190 0.4316 0.020 Uiso 1 1 calc R . .
C13 C 0.3024(5) 0.5387(3) 0.3745(2) 0.0145(11) Uani 1 1 d . . .
C14 C 0.2022(5) 0.5193(3) 0.4089(2) 0.0153(11) Uani 1 1 d . . .
H14 H 0.1164 0.4952 0.3815 0.018 Uiso 1 1 calc R . .
C15 C 0.7038(6) 0.4724(4) 0.3739(2) 0.0233(13) Uani 1 1 d . . .
C16 C 0.8152(6) 0.4702(4) 0.3533(2) 0.0206(12) Uani 1 1 d . . .
H16 H 0.8694 0.5197 0.3511 0.025 Uiso 1 1 calc R . .
C17 C 0.8478(6) 0.3955(4) 0.3359(2) 0.0229(13) Uani 1 1 d . . .
H17 H 0.9230 0.3940 0.3212 0.028 Uiso 1 1 calc R . .
C18 C 0.7708(6) 0.3243(4) 0.3400(2) 0.0225(13) Uani 1 1 d . . .
C19 C 0.6586(6) 0.3267(4) 0.3608(2) 0.0234(13) Uani 1 1 d . . .
H19 H 0.6038 0.2776 0.3633 0.028 Uiso 1 1 calc R . .
C20 C 0.6287(6) 0.4016(4) 0.3778(2) 0.0199(12) Uani 1 1 d . . .
H20 H 0.5536 0.4033 0.3925 0.024 Uiso 1 1 calc R . .
C21 C 0.9036(7) 0.2436(4) 0.2993(3) 0.0345(16) Uani 1 1 d . . .
H21A H 0.8940 0.2714 0.2667 0.052 Uiso 1 1 calc R . .
H21B H 0.9063 0.1863 0.2869 0.052 Uiso 1 1 calc R . .
H21C H 0.9850 0.2701 0.3271 0.052 Uiso 1 1 calc R . .
C22 C 0.1855(5) 0.5988(3) 0.4435(2) 0.0157(11) Uani 1 1 d . . .
C23 C 0.0707(5) 0.6013(4) 0.4615(2) 0.0185(12) Uani 1 1 d . . .
H23 H 0.0018 0.5546 0.4505 0.022 Uiso 1 1 calc R . .
C24 C 0.0543(6) 0.6700(4) 0.4950(2) 0.0197(12) Uani 1 1 d . . .
H24 H -0.0241 0.6698 0.5074 0.024 Uiso 1 1 calc R . .
C25 C 0.1537(6) 0.7393(4) 0.5102(3) 0.0217(13) Uani 1 1 d . . .
C26 C 0.2701(6) 0.7370(4) 0.4933(3) 0.0241(13) Uani 1 1 d . . .
H26 H 0.3393 0.7835 0.5043 0.029 Uiso 1 1 calc R . .
C27 C 0.2851(6) 0.6682(4) 0.4609(3) 0.0241(13) Uani 1 1 d . . .
H27 H 0.3652 0.6676 0.4499 0.029 Uiso 1 1 calc R . .
C28 C 0.0267(6) 0.8165(4) 0.5561(3) 0.0273(14) Uani 1 1 d . . .
H28A H -0.0449 0.8010 0.5219 0.041 Uiso 1 1 calc R . .
H28B H 0.0296 0.8725 0.5741 0.041 Uiso 1 1 calc R . .
H28C H 0.0122 0.7793 0.5825 0.041 Uiso 1 1 calc R . .
C29 C 0.7421(7) 0.8786(4) -0.0777(3) 0.0287(14) Uani 1 1 d . . .
C30 C 0.7762(7) 0.8208(4) -0.0438(3) 0.0315(16) Uani 1 1 d . . .
H30 H 0.7826 0.7679 -0.0604 0.038 Uiso 1 1 calc R . .
C31 C 0.8002(7) 0.8431(4) 0.0150(3) 0.0270(14) Uani 1 1 d . . .
C32 C 0.7947(6) 0.9207(4) 0.0404(3) 0.0213(12) Uani 1 1 d . . .
C33 C 0.7602(5) 0.9757(3) 0.0045(2) 0.0164(11) Uani 1 1 d . . .
H33 H 0.7537 1.0286 0.0212 0.020 Uiso 1 1 calc R . .
C34 C 0.7353(6) 0.9567(4) -0.0538(2) 0.0198(12) Uani 1 1 d . . .
C35 C 0.8266(6) 0.9440(4) 0.1049(2) 0.0218(13) Uani 1 1 d . . .
H35 H 0.7707 0.9013 0.1185 0.026 Uiso 1 1 calc R . .
C36 C 1.2291(6) 0.9355(4) 0.1773(2) 0.0191(12) Uani 1 1 d . . .
C37 C 1.1334(6) 0.9137(4) 0.2056(2) 0.0213(12) Uani 1 1 d . . .
H37 H 1.1570 0.8978 0.2413 0.026 Uiso 1 1 calc R . .
C38 C 1.0037(6) 0.9146(4) 0.1826(3) 0.0222(13) Uani 1 1 d . . .
C39 C 0.9682(6) 0.9403(3) 0.1304(2) 0.0186(12) Uani 1 1 d . . .
C40 C 1.0661(6) 0.9622(3) 0.1035(2) 0.0191(12) Uani 1 1 d . . .
H40 H 1.0425 0.9792 0.0681 0.023 Uiso 1 1 calc R . .
C41 C 1.1959(6) 0.9610(3) 0.1247(2) 0.0191(12) Uani 1 1 d . . .
C42 C 1.2990(6) 0.9794(3) 0.0912(2) 0.0192(12) Uani 1 1 d . . .
H42 H 1.3844 1.0037 0.1189 0.023 Uiso 1 1 calc R . .
C43 C 0.7936(5) 1.0246(3) 0.1253(2) 0.0160(12) Uani 1 1 d . . .
C44 C 0.6857(6) 1.0302(4) 0.1467(2) 0.0247(14) Uani 1 1 d . . .
H44 H 0.6323 0.9811 0.1500 0.030 Uiso 1 1 calc R . .
C45 C 0.6502(7) 1.1043(4) 0.1639(3) 0.0294(15) Uani 1 1 d . . .
H45 H 0.5742 1.1050 0.1781 0.035 Uiso 1 1 calc R . .
C46 C 0.7283(7) 1.1768(4) 0.1598(3) 0.0314(16) Uani 1 1 d . . .
C47 C 0.8369(7) 1.1745(4) 0.1391(3) 0.0312(16) Uani 1 1 d . . .
H47 H 0.8886 1.2241 0.1355 0.037 Uiso 1 1 calc R . .
C48 C 0.8731(7) 1.1009(4) 0.1231(3) 0.0287(15) Uani 1 1 d . . .
H48 H 0.9514 1.1011 0.1105 0.034 Uiso 1 1 calc R . .
C49 C 0.5965(9) 1.2562(5) 0.2007(4) 0.047(2) Uani 1 1 d . . .
H49A H 0.5159 1.2269 0.1734 0.071 Uiso 1 1 calc R . .
H49B H 0.5899 1.3132 0.2117 0.071 Uiso 1 1 calc R . .
H49C H 0.6093 1.2304 0.2343 0.071 Uiso 1 1 calc R . .
C50 C 1.3154(6) 0.9016(4) 0.0567(2) 0.0205(12) Uani 1 1 d . . .
C51 C 1.4278(6) 0.8990(4) 0.0380(2) 0.0219(13) Uani 1 1 d . . .
H51 H 1.4953 0.9464 0.0477 0.026 Uiso 1 1 calc R . .
C52 C 1.4462(7) 0.8292(4) 0.0052(2) 0.0270(14) Uani 1 1 d . . .
H52 H 1.5254 0.8286 -0.0065 0.032 Uiso 1 1 calc R . .
C53 C 1.3459(7) 0.7610(4) -0.0098(3) 0.0309(15) Uani 1 1 d . . .
C54 C 1.2309(8) 0.7623(4) 0.0065(3) 0.0314(15) Uani 1 1 d . . .
H54 H 1.1620 0.7156 -0.0047 0.038 Uiso 1 1 calc R . .
C55 C 1.2155(7) 0.8323(4) 0.0396(2) 0.0234(13) Uani 1 1 d . . .
H55 H 1.1355 0.8329 0.0506 0.028 Uiso 1 1 calc R . .
C56 C 1.4745(9) 0.6837(6) -0.0559(4) 0.072(3) Uani 1 1 d . . .
H56A H 1.4937 0.7257 -0.0784 0.107 Uiso 1 1 calc R . .
H56B H 1.4685 0.6297 -0.0780 0.107 Uiso 1 1 calc R . .
H56C H 1.5447 0.6928 -0.0214 0.107 Uiso 1 1 calc R . .
S1B S 0.87605(15) 0.77872(9) 0.31744(6) 0.0215(3) Uani 1 1 d . . .
O1B O 0.9855(4) 0.8339(3) 0.30219(17) 0.0278(10) Uani 1 1 d . . .
C1B C 0.9157(7) 0.7926(4) 0.3925(3) 0.0289(15) Uani 1 1 d . . .
H1B1 H 1.0020 0.7797 0.4059 0.043 Uiso 1 1 calc R . .
H1B2 H 0.8499 0.7563 0.4048 0.043 Uiso 1 1 calc R . .
H1B3 H 0.9171 0.8494 0.4082 0.043 Uiso 1 1 calc R . .
C2B C 0.9040(7) 0.6780(4) 0.3032(3) 0.0330(16) Uani 1 1 d . . .
H2B1 H 0.8982 0.6627 0.2627 0.049 Uiso 1 1 calc R . .
H2B2 H 0.8378 0.6401 0.3141 0.049 Uiso 1 1 calc R . .
H2B3 H 0.9912 0.6756 0.3248 0.049 Uiso 1 1 calc R . .
S1C S 0.7512(7) 0.9629(3) 0.3587(2) 0.067(2) Uani 0.514(7) 1 d P B 1
O1C O 0.8649(8) 0.9810(4) 0.3877(3) 0.0633(18) Uani 0.514(7) 1 d P B 1
C1C C 0.6531(16) 1.0052(9) 0.3987(6) 0.043(4) Uani 0.514(7) 1 d P B 1
H1C1 H 0.6557 0.9803 0.4326 0.064 Uiso 0.514(7) 1 calc PR B 1
H1C2 H 0.5627 0.9947 0.3761 0.064 Uiso 0.514(7) 1 calc PR B 1
H1C3 H 0.6859 1.0642 0.4100 0.064 Uiso 0.514(7) 1 calc PR B 1
S2C S 0.7902(5) 0.9732(3) 0.3221(2) 0.0525(16) Uani 0.486(7) 1 d P B 2
O2C O 0.8649(8) 0.9810(4) 0.3877(3) 0.0633(18) Uani 0.486(7) 1 d P B 2
C2C C 0.7225(18) 1.0226(10) 0.2993(7) 0.039(4) Uiso 0.514(7) 1 d P B 1
H2C1 H 0.7717 1.0065 0.2717 0.058 Uiso 0.514(7) 1 calc PR B 1
H2C2 H 0.7519 1.0811 0.3146 0.058 Uiso 0.514(7) 1 calc PR B 1
H2C3 H 0.6289 1.0113 0.2809 0.058 Uiso 0.514(7) 1 calc PR B 1
C3C C 0.6855(15) 1.0448(9) 0.3163(6) 0.031(3) Uani 0.486(7) 1 d P B 2
H3C1 H 0.6040 1.0230 0.3262 0.046 Uiso 0.486(7) 1 calc PR B 2
H3C2 H 0.6657 1.0550 0.2775 0.046 Uiso 0.486(7) 1 calc PR B 2
H3C3 H 0.7289 1.0961 0.3422 0.046 Uiso 0.486(7) 1 calc PR B 2
C4C C 0.9245(16) 1.0299(9) 0.3017(6) 0.034(3) Uani 0.486(7) 1 d P B 2
H4C1 H 0.9938 0.9982 0.3023 0.050 Uiso 0.486(7) 1 calc PR B 2
H4C2 H 0.9586 1.0817 0.3282 0.050 Uiso 0.486(7) 1 calc PR B 2
H4C3 H 0.8945 1.0408 0.2635 0.050 Uiso 0.486(7) 1 calc PR B 2
S1D S 0.62397(16) 0.72129(10) 0.18261(7) 0.0305(4) Uani 1 1 d . . .
O1D O 0.5147(5) 0.6664(3) 0.1976(3) 0.0471(15) Uani 1 1 d . . .
C1D C 0.5954(7) 0.8226(4) 0.1970(3) 0.0346(16) Uani 1 1 d . . .
H1D1 H 0.5145 0.8271 0.1711 0.052 Uiso 1 1 calc R . .
H1D2 H 0.6689 0.8615 0.1919 0.052 Uiso 1 1 calc R . .
H1D3 H 0.5871 0.8346 0.2361 0.052 Uiso 1 1 calc R . .
C2D C 0.5865(9) 0.7075(6) 0.1074(3) 0.051(2) Uani 1 1 d . . .
H2D1 H 0.5923 0.6519 0.0919 0.077 Uiso 1 1 calc R . .
H2D2 H 0.6489 0.7469 0.0956 0.077 Uiso 1 1 calc R . .
H2D3 H 0.4976 0.7162 0.0934 0.077 Uiso 1 1 calc R . .
S1E S 0.11221(15) 0.69507(9) 0.19143(6) 0.0238(3) Uani 1 1 d . . .
O1E O 0.0928(5) 0.6063(3) 0.1987(2) 0.0400(13) Uani 1 1 d . . .
C1E C 0.2231(8) 0.7057(5) 0.1470(3) 0.0388(18) Uani 1 1 d . . .
H1E1 H 0.3052 0.6908 0.1649 0.058 Uiso 1 1 calc R . .
H1E2 H 0.2406 0.7624 0.1414 0.058 Uiso 1 1 calc R . .
H1E3 H 0.1846 0.6696 0.1105 0.058 Uiso 1 1 calc R . .
C2E C -0.0307(6) 0.7052(4) 0.1429(3) 0.0312(15) Uani 1 1 d . . .
H2E1 H -0.0521 0.6609 0.1102 0.047 Uiso 1 1 calc R . .
H2E2 H -0.0151 0.7578 0.1303 0.047 Uiso 1 1 calc R . .
H2E3 H -0.1037 0.7026 0.1613 0.047 Uiso 1 1 calc R . .
S1F S 0.38803(18) 0.80510(12) 0.30883(6) 0.0350(4) Uani 1 1 d . . .
O1F O 0.4079(4) 0.8934(3) 0.30165(17) 0.0309(11) Uani 1 1 d . . .
C1F C 0.2787(8) 0.7949(5) 0.3535(3) 0.0403(18) Uani 1 1 d . . .
H1F1 H 0.3137 0.8350 0.3885 0.060 Uiso 1 1 calc R . .
H1F2 H 0.2682 0.7397 0.3624 0.060 Uiso 1 1 calc R . .
H1F3 H 0.1935 0.8043 0.3342 0.060 Uiso 1 1 calc R . .
C2F C 0.5321(10) 0.7956(7) 0.3581(3) 0.069(3) Uani 1 1 d . . .
H2F1 H 0.6079 0.8064 0.3418 0.104 Uiso 1 1 calc R . .
H2F2 H 0.5216 0.7401 0.3666 0.104 Uiso 1 1 calc R . .
H2F3 H 0.5456 0.8350 0.3931 0.104 Uiso 1 1 calc R . .
S1G S 0.7784(5) 0.9308(3) 0.5169(2) 0.0289(10) Uiso 0.35 1 d P C 1
O1G O 0.6613(8) 0.8662(4) 0.4967(3) 0.0419(19) Uiso 0.35 1 d P C 1
C1G C 0.8037(19) 0.9660(11) 0.5977(8) 0.026(4) Uiso 0.35 1 d P C 1
H1G1 H 0.8194 0.9205 0.6173 0.040 Uiso 0.35 1 calc PR C 1
H1G2 H 0.7253 0.9840 0.6052 0.040 Uiso 0.35 1 calc PR C 1
H1G3 H 0.8792 1.0114 0.6114 0.040 Uiso 0.35 1 calc PR C 1
S2G S 0.7426(19) 0.9114(10) 0.5619(7) 0.122(4) Uiso 0.45 1 d P A 2
C2G C 0.756(2) 1.0268(12) 0.5031(8) 0.030(4) Uiso 0.35 1 d P C 1
H2G1 H 0.7415 1.0265 0.4623 0.045 Uiso 0.35 1 calc PR C 1
H2G2 H 0.8340 1.0679 0.5231 0.045 Uiso 0.35 1 calc PR C 1
H2G3 H 0.6798 1.0400 0.5159 0.045 Uiso 0.35 1 calc PR C 1
S1I S 0.7032(3) 0.82370(16) 0.71802(11) 0.0240(8) Uiso 0.598(6) 1 d P D 1
O1I O 0.7259(5) 0.7922(3) 0.6637(2) 0.0426(13) Uiso 0.598(6) 1 d P D 1
C1I C 0.8537(13) 0.8871(8) 0.7533(6) 0.036(3) Uiso 0.598(6) 1 d P D 1
H1I1 H 0.9205 0.8538 0.7607 0.054 Uiso 0.598(6) 1 calc PR D 1
H1I2 H 0.8457 0.9166 0.7892 0.054 Uiso 0.598(6) 1 calc PR D 1
H1I3 H 0.8791 0.9263 0.7298 0.054 Uiso 0.598(6) 1 calc PR D 1
S2I S 0.7559(4) 0.8708(2) 0.70895(15) 0.0222(12) Uiso 0.402(6) 1 d P D 2
O2I O 0.7259(5) 0.7922(3) 0.6637(2) 0.0426(13) Uiso 0.402(6) 1 d P D 2
C2I C 0.6060(12) 0.9014(8) 0.7109(5) 0.036(3) Uiso 0.598(6) 1 d P D 1
H2I1 H 0.5154 0.8759 0.6914 0.054 Uiso 0.598(6) 1 calc PR D 1
H2I2 H 0.6416 0.9400 0.6890 0.054 Uiso 0.598(6) 1 calc PR D 1
H2I3 H 0.6082 0.9306 0.7485 0.054 Uiso 0.598(6) 1 calc PR D 1
C3I C 0.8713(17) 0.8669(11) 0.7747(8) 0.030(4) Uiso 0.402(6) 1 d P D 2
H3I1 H 0.9599 0.8724 0.7686 0.045 Uiso 0.402(6) 1 calc PR D 2
H3I2 H 0.8470 0.8146 0.7866 0.045 Uiso 0.402(6) 1 calc PR D 2
H3I3 H 0.8690 0.9117 0.8042 0.045 Uiso 0.402(6) 1 calc PR D 2
C4I C 0.6081(17) 0.8607(11) 0.7327(7) 0.032(4) Uiso 0.402(6) 1 d P D 2
H4I1 H 0.5347 0.8617 0.7013 0.049 Uiso 0.402(6) 1 calc PR D 2
H4I2 H 0.6158 0.9060 0.7635 0.049 Uiso 0.402(6) 1 calc PR D 2
H4I3 H 0.5928 0.8088 0.7463 0.049 Uiso 0.402(6) 1 calc PR D 2
S1K S 0.1932(3) 0.31859(16) 0.22484(11) 0.0118(5) Uiso 0.50 1 d PD E 1
C1K C 0.3444(12) 0.3825(9) 0.2564(6) 0.020(4) Uiso 0.50 1 d PD E 1
H1K1 H 0.4106 0.3494 0.2659 0.029 Uiso 0.50 1 calc PR E 1
H1K2 H 0.3383 0.4166 0.2910 0.029 Uiso 0.50 1 calc PR E 1
H1K3 H 0.3692 0.4175 0.2302 0.029 Uiso 0.50 1 calc PR E 1
S2K S 0.2708(4) 0.3790(2) 0.19938(15) 0.0202(7) Uiso 0.40 1 d P F 2
O2K O 0.2638(12) 0.2983(6) 0.1627(4) 0.022(2) Uiso 0.40 1 d P F 2
C2K C 0.1034(14) 0.3948(9) 0.2163(6) 0.034(5) Uiso 0.50 1 d PD E 1
H2K1 H 0.0120 0.3701 0.1976 0.050 Uiso 0.50 1 calc PR E 1
H2K2 H 0.1397 0.4309 0.1930 0.050 Uiso 0.50 1 calc PR E 1
H2K3 H 0.1079 0.4265 0.2534 0.050 Uiso 0.50 1 calc PR E 1
C3K C 0.3751(17) 0.3748(9) 0.2656(6) 0.009(3) Uiso 0.40 1 d P F 2
H3K1 H 0.4647 0.3766 0.2614 0.014 Uiso 0.40 1 calc PR F 2
H3K2 H 0.3443 0.3240 0.2781 0.014 Uiso 0.40 1 calc PR F 2
H3K3 H 0.3734 0.4215 0.2938 0.014 Uiso 0.40 1 calc PR F 2
C4G C 0.837(2) 1.0164(14) 0.5562(10) 0.062(6) Uiso 0.45 1 d P A 2
H4G1 H 0.9145 1.0093 0.5421 0.094 Uiso 0.45 1 calc PR A 2
H4G2 H 0.8645 1.0514 0.5936 0.094 Uiso 0.45 1 calc PR A 2
H4G3 H 0.7804 1.0419 0.5301 0.094 Uiso 0.45 1 calc PR A 2
C4K C 0.122(2) 0.3715(13) 0.2241(8) 0.033(4) Uiso 0.40 1 d P F 2
H4K1 H 0.0489 0.3737 0.1931 0.050 Uiso 0.40 1 calc PR F 2
H4K2 H 0.1322 0.4170 0.2551 0.050 Uiso 0.40 1 calc PR F 2
H4K3 H 0.1048 0.3197 0.2376 0.050 Uiso 0.40 1 calc PR F 2
S2J S -0.2730(4) 0.5728(2) -0.02944(19) 0.0286(10) Uiso 0.50 1 d PD G 2
S1J S -0.2598(4) 0.57949(19) -0.05044(17) 0.0290(8) Uani 0.50 1 d PD H 1
O1J O -0.2030(11) 0.6245(6) 0.0078(4) 0.044(3) Uiso 0.50 1 d PD H 1
C1J C -0.3472(17) 0.4867(9) -0.0363(8) 0.089(9) Uani 0.50 1 d PD H 1
H1J1 H -0.4274 0.4969 -0.0257 0.133 Uiso 0.50 1 calc PR H 1
H1J2 H -0.2919 0.4684 -0.0053 0.133 Uiso 0.50 1 calc PR H 1
H1J3 H -0.3700 0.4444 -0.0703 0.133 Uiso 0.50 1 calc PR H 1
C3J C -0.2226(19) 0.4822(8) -0.0122(7) 0.061(5) Uiso 0.50 1 d PD G 2
H3J1 H -0.2223 0.4797 0.0274 0.092 Uiso 0.50 1 calc PR G 2
H3J2 H -0.1344 0.4823 -0.0177 0.092 Uiso 0.50 1 calc PR G 2
H3J3 H -0.2835 0.4346 -0.0366 0.092 Uiso 0.50 1 calc PR G 2
O2J O -0.1428(11) 0.6315(7) -0.0061(5) 0.054(3) Uiso 0.50 1 d PD G 2
C2J C -0.1268(19) 0.5336(14) -0.0626(12) 0.137(16) Uani 0.50 1 d PD H 1
H2J1 H -0.0618 0.5737 -0.0724 0.206 Uiso 0.50 1 calc PR H 1
H2J2 H -0.1593 0.4869 -0.0938 0.206 Uiso 0.50 1 calc PR H 1
H2J3 H -0.0864 0.5148 -0.0284 0.206 Uiso 0.50 1 calc PR H 1
C4J C -0.2720(16) 0.5493(9) -0.1017(4) 0.049(4) Uiso 0.50 1 d PD G 2
H4J1 H -0.2978 0.5933 -0.1209 0.074 Uiso 0.50 1 calc PR G 2
H4J2 H -0.3339 0.4980 -0.1192 0.074 Uiso 0.50 1 calc PR G 2
H4J3 H -0.1839 0.5435 -0.1049 0.074 Uiso 0.50 1 calc PR G 2
S1L S 0.7414(3) 0.53378(18) 0.15190(15) 0.0200(7) Uiso 0.50 1 d P I 1
S2L S 0.7197(3) 0.52992(17) 0.16851(14) 0.0152(6) Uiso 0.50 1 d P J 2
C1L C 0.7516(16) 0.4720(10) 0.2062(7) 0.043(4) Uiso 0.50 1 d P I 1
H1L1 H 0.7014 0.4898 0.2330 0.064 Uiso 0.50 1 calc PR I 1
H1L2 H 0.8433 0.4778 0.2261 0.064 Uiso 0.50 1 calc PR I 1
H1L3 H 0.7155 0.4147 0.1889 0.064 Uiso 0.50 1 calc PR I 1
C2L C 0.8365(14) 0.4872(9) 0.1132(6) 0.033(3) Uiso 0.50 1 d P I 1
H2L1 H 0.8421 0.5136 0.0805 0.050 Uiso 0.50 1 calc PR I 1
H2L2 H 0.7964 0.4292 0.1002 0.050 Uiso 0.50 1 calc PR I 1
H2L3 H 0.9245 0.4924 0.1371 0.050 Uiso 0.50 1 calc PR I 1
C3L C 0.5883(15) 0.4769(9) 0.1879(6) 0.036(3) Uiso 0.50 1 d P J 2
H3L1 H 0.5207 0.5099 0.1877 0.054 Uiso 0.50 1 calc PR J 2
H3L2 H 0.6174 0.4652 0.2260 0.054 Uiso 0.50 1 calc PR J 2
H3L3 H 0.5522 0.4255 0.1612 0.054 Uiso 0.50 1 calc PR J 2
C4L C 0.8271(16) 0.4576(10) 0.1715(7) 0.040(3) Uiso 0.50 1 d P J 2
H4L1 H 0.9073 0.4806 0.1612 0.059 Uiso 0.50 1 calc PR J 2
H4L2 H 0.7831 0.4070 0.1451 0.059 Uiso 0.50 1 calc PR J 2
H4L3 H 0.8491 0.4460 0.2100 0.059 Uiso 0.50 1 calc PR J 2
O1L O 0.5926(13) 0.5040(8) 0.1186(5) 0.058(3) Uiso 0.50 1 d P I 1
O2L O 0.6796(12) 0.5312(7) 0.1077(5) 0.047(3) Uiso 0.50 1 d P J 2
S3K S 0.155(3) 0.3038(17) 0.2387(12) 0.071(7) Uiso 0.10 1 d PD K 3
O1K O 0.1977(10) 0.2871(5) 0.1652(3) 0.0186(17) Uiso 0.50 1 d PD E 1
O3K O 0.152(6) 0.271(3) 0.1788(16) 0.07(2) Uiso 0.10 1 d PD K 3
C5G C 0.764(3) 1.0278(11) 0.5471(12) 0.024(6) Uiso 0.20 1 d PD L 3
H5G1 H 0.8433 1.0437 0.5340 0.036 Uiso 0.20 1 calc PR L 3
H5G2 H 0.7669 1.0655 0.5816 0.036 Uiso 0.20 1 calc PR L 3
H5G3 H 0.6870 1.0298 0.5178 0.036 Uiso 0.20 1 calc PR L 3
O3G O 0.715(2) 0.8761(9) 0.5039(6) 0.007(4) Uiso 0.20 1 d PD L 3
S3G S 0.754(2) 0.9213(11) 0.5624(7) 0.050 Uiso 0.20 1 d PD L 3
C6G C 0.593(4) 0.922(2) 0.575(2) 0.37(14) Uiso 0.20 1 d PD L 3
H6G1 H 0.5614 0.8714 0.5871 0.549 Uiso 0.20 1 calc PR L 3
H6G2 H 0.5328 0.9264 0.5396 0.549 Uiso 0.20 1 calc PR L 3
H6G3 H 0.5977 0.9689 0.6040 0.549 Uiso 0.20 1 calc PR L 3
C5K C 0.088(5) 0.393(3) 0.226(2) 0.010 Uiso 0.10 1 d PD K 3
H5K1 H -0.0077 0.3775 0.2126 0.015 Uiso 0.10 1 calc PR K 3
H5K2 H 0.1250 0.4181 0.1983 0.015 Uiso 0.10 1 calc PR K 3
H5K3 H 0.1093 0.4326 0.2619 0.015 Uiso 0.10 1 calc PR K 3
C6K C 0.320(3) 0.362(4) 0.259(3) 0.03(2) Uiso 0.10 1 d PD K 3
H6K1 H 0.3809 0.3264 0.2703 0.050 Uiso 0.10 1 calc PR K 3
H6K2 H 0.3282 0.4059 0.2914 0.050 Uiso 0.10 1 calc PR K 3
H6K3 H 0.3408 0.3864 0.2275 0.050 Uiso 0.10 1 calc PR K 3

loop_
_atom_site_aniso_label
_atom_site_aniso_U_11
_atom_site_aniso_U_22
_atom_site_aniso_U_33
_atom_site_aniso_U_23
_atom_site_aniso_U_13
_atom_site_aniso_U_12
O1 0.026(2) 0.019(2) 0.0124(18) -0.0006(15) 0.0122(16) 0.0036(17)
C1 0.006(3) 0.019(3) 0.012(2) 0.000(2) 0.0066(19) -0.001(2)
O2 0.025(2) 0.0151(19) 0.0174(19) 0.0004(15) 0.0133(16) 0.0050(16)
C2 0.014(3) 0.018(3) 0.019(3) 0.001(2) 0.013(2) 0.002(2)
O3 0.013(2) 0.028(2) 0.031(2) 0.0196(19) 0.0067(17) 0.0049(16)
O4 0.021(2) 0.076(4) 0.012(2) 0.010(2) 0.0135(17) 0.020(2)
C4 0.006(3) 0.027(3) 0.011(2) -0.003(2) 0.0071(19) 0.001(2)
O5 0.024(2) 0.025(2) 0.032(2) -0.0075(18) 0.0144(19) 0.0104(18)
C5 0.009(3) 0.025(3) 0.015(3) 0.000(2) 0.007(2) 0.002(2)
O6 0.030(3) 0.016(2) 0.043(3) -0.0062(19) 0.022(2) 0.0018(18)
C6 0.005(3) 0.019(3) 0.015(3) -0.002(2) 0.0044(19) -0.001(2)
O7 0.059(3) 0.021(2) 0.022(2) -0.0002(18) -0.007(2) 0.013(2)
C7 0.014(3) 0.024(3) 0.011(3) 0.002(2) 0.008(2) 0.006(2)
O8 0.071(4) 0.019(2) 0.032(3) 0.014(2) -0.016(3) 0.010(2)
C8 0.016(3) 0.014(3) 0.022(3) 0.001(2) 0.006(2) 0.001(2)
O9 0.029(2) 0.041(3) 0.0105(19) 0.0068(18) 0.0053(17) 0.018(2)
C9 0.017(3) 0.021(3) 0.019(3) 0.003(2) 0.007(2) 0.007(2)
O10 0.023(2) 0.042(3) 0.044(3) 0.040(2) 0.001(2) -0.005(2)
C10 0.018(3) 0.026(3) 0.014(3) -0.001(2) 0.011(2) 0.005(2)
O11 0.050(3) 0.027(3) 0.046(3) 0.009(2) 0.001(3) 0.010(2)
C11 0.018(3) 0.025(3) 0.017(3) -0.002(2) 0.012(2) 0.009(2)
O12 0.057(4) 0.036(3) 0.038(3) -0.004(2) 0.005(2) 0.022(3)
C12 0.018(3) 0.018(3) 0.016(3) 0.001(2) 0.010(2) 0.003(2)
C13 0.014(3) 0.012(3) 0.017(3) -0.002(2) 0.007(2) 0.001(2)
C14 0.007(3) 0.021(3) 0.017(3) 0.001(2) 0.004(2) 0.000(2)
C15 0.021(3) 0.045(4) 0.013(3) 0.008(3) 0.015(2) 0.015(3)
C16 0.013(3) 0.029(3) 0.022(3) -0.002(2) 0.010(2) 0.006(2)
C17 0.010(3) 0.037(4) 0.021(3) -0.006(3) 0.008(2) 0.007(2)
C18 0.015(3) 0.036(4) 0.018(3) -0.001(2) 0.006(2) 0.013(3)
C19 0.025(3) 0.028(3) 0.021(3) 0.000(2) 0.014(2) 0.007(3)
C20 0.013(3) 0.042(4) 0.009(2) 0.002(2) 0.006(2) 0.015(2)
C21 0.022(4) 0.036(4) 0.047(4) -0.011(3) 0.019(3) 0.012(3)
C22 0.013(3) 0.018(3) 0.019(3) 0.006(2) 0.006(2) 0.007(2)
C23 0.011(3) 0.020(3) 0.024(3) 0.004(2) 0.006(2) -0.001(2)
C24 0.014(3) 0.023(3) 0.026(3) 0.007(2) 0.013(2) 0.005(2)
C25 0.025(3) 0.018(3) 0.027(3) 0.005(2) 0.015(3) 0.007(2)
C26 0.014(3) 0.022(3) 0.036(3) 0.002(3) 0.012(3) -0.003(2)
C27 0.017(3) 0.027(3) 0.031(3) 0.003(3) 0.015(3) 0.002(2)
C28 0.028(4) 0.027(3) 0.030(3) 0.002(3) 0.013(3) 0.012(3)
C29 0.036(4) 0.026(3) 0.022(3) 0.005(3) 0.000(3) 0.005(3)
C30 0.047(4) 0.013(3) 0.027(3) 0.001(2) -0.008(3) 0.009(3)
C31 0.033(4) 0.016(3) 0.026(3) 0.009(2) -0.008(3) 0.004(3)
C32 0.023(3) 0.015(3) 0.026(3) 0.011(2) 0.003(2) 0.002(2)
C33 0.017(3) 0.011(3) 0.023(3) 0.007(2) 0.005(2) 0.002(2)
C34 0.020(3) 0.020(3) 0.021(3) 0.010(2) 0.004(2) 0.005(2)
C35 0.024(3) 0.017(3) 0.023(3) 0.011(2) 0.004(2) -0.002(2)
C36 0.024(3) 0.021(3) 0.013(3) 0.003(2) 0.001(2) 0.012(2)
C37 0.030(3) 0.020(3) 0.014(3) 0.012(2) 0.002(2) 0.004(2)
C38 0.025(3) 0.018(3) 0.024(3) 0.012(2) 0.002(2) 0.001(2)
C39 0.024(3) 0.010(3) 0.018(3) 0.008(2) -0.002(2) -0.002(2)
C40 0.028(3) 0.016(3) 0.013(3) 0.007(2) -0.001(2) 0.005(2)
C41 0.026(3) 0.017(3) 0.017(3) 0.007(2) 0.005(2) 0.008(2)
C42 0.029(3) 0.016(3) 0.014(3) 0.006(2) 0.003(2) 0.007(2)
C43 0.018(3) 0.007(2) 0.013(3) 0.002(2) -0.011(2) -0.005(2)
C44 0.033(4) 0.021(3) 0.014(3) 0.006(2) -0.002(2) -0.005(3)
C45 0.039(4) 0.026(3) 0.019(3) 0.004(3) 0.002(3) 0.005(3)
C46 0.047(4) 0.014(3) 0.025(3) 0.001(2) -0.004(3) 0.002(3)
C47 0.032(4) 0.018(3) 0.033(4) 0.008(3) -0.008(3) -0.007(3)
C48 0.035(4) 0.011(3) 0.034(4) 0.007(3) 0.003(3) -0.007(3)
C49 0.061(6) 0.031(4) 0.047(5) 0.007(3) 0.003(4) 0.015(4)
C50 0.029(3) 0.023(3) 0.010(3) 0.008(2) 0.002(2) 0.006(2)
C51 0.029(3) 0.021(3) 0.017(3) 0.006(2) 0.001(2) 0.011(2)
C52 0.031(4) 0.034(4) 0.017(3) 0.004(3) 0.002(2) 0.016(3)
C53 0.046(4) 0.025(3) 0.018(3) 0.002(3) -0.001(3) 0.012(3)
C54 0.051(5) 0.019(3) 0.023(3) 0.004(3) 0.007(3) 0.005(3)
C55 0.033(4) 0.022(3) 0.017(3) 0.008(2) 0.006(2) 0.007(3)
C56 0.049(6) 0.070(7) 0.072(6) -0.044(5) -0.015(5) 0.034(5)
S1B 0.0223(8) 0.0327(8) 0.0167(7) 0.0120(6) 0.0104(5) 0.0118(6)
O1B 0.032(3) 0.041(3) 0.019(2) 0.0175(19) 0.0123(18) 0.015(2)
C1B 0.042(4) 0.030(3) 0.020(3) 0.007(3) 0.019(3) 0.004(3)
C2B 0.042(4) 0.042(4) 0.024(3) 0.011(3) 0.015(3) 0.019(3)
S1C 0.105(5) 0.037(2) 0.072(4) 0.006(2) 0.056(3) 0.007(2)
O1C 0.071(5) 0.039(3) 0.080(5) 0.006(3) 0.013(4) 0.025(3)
C1C 0.055(10) 0.037(8) 0.029(7) -0.006(6) 0.013(7) -0.007(7)
S2C 0.074(3) 0.037(2) 0.052(3) 0.0064(19) 0.040(2) -0.001(2)
O2C 0.071(5) 0.039(3) 0.080(5) 0.006(3) 0.013(4) 0.025(3)
C3C 0.028(8) 0.033(8) 0.033(8) 0.010(6) 0.013(6) 0.001(6)
C4C 0.048(9) 0.026(7) 0.029(7) 0.003(6) 0.021(6) -0.001(6)
S1D 0.0263(9) 0.0286(8) 0.0405(9) 0.0161(7) 0.0084(7) 0.0074(6)
O1D 0.031(3) 0.037(3) 0.076(4) 0.037(3) 0.006(3) 0.001(2)
C1D 0.028(4) 0.022(3) 0.060(5) 0.013(3) 0.023(3) 0.002(3)
C2D 0.060(6) 0.053(5) 0.038(4) 0.015(4) -0.003(4) 0.017(4)
S1E 0.0206(8) 0.0239(8) 0.0296(8) 0.0178(6) 0.0058(6) 0.0012(6)
O1E 0.038(3) 0.027(3) 0.052(3) 0.035(2) -0.004(2) -0.006(2)
C1E 0.037(4) 0.039(4) 0.054(5) 0.020(4) 0.029(4) 0.011(3)
C2E 0.019(3) 0.028(3) 0.045(4) 0.022(3) -0.002(3) 0.002(3)
S1F 0.0372(10) 0.0550(11) 0.0149(7) -0.0011(7) 0.0009(6) 0.0279(8)
O1F 0.025(2) 0.056(3) 0.013(2) 0.006(2) 0.0046(17) 0.014(2)
C1F 0.040(4) 0.049(5) 0.042(4) 0.027(4) 0.012(3) 0.019(4)
C2F 0.066(7) 0.116(9) 0.029(4) -0.005(5) -0.008(4) 0.066(7)
S1J 0.056(2) 0.0127(15) 0.0203(17) 0.0056(13) 0.0083(17) 0.0121(14)
C1J 0.103(17) 0.038(10) 0.080(14) 0.038(10) -0.055(13) -0.034(11)
C2J 0.08(2) 0.11(2) 0.20(4) -0.08(2) 0.07(2) 0.016(17)

loop_
_atom_type_symbol
_atom_type_description
_atom_type_scat_dispersion_real
_atom_type_scat_dispersion_imag
_atom_type_scat_source
C C 0.0181 0.0091 'International Tables Vol C Tables 4.2.6.8 and 6.1.1.4'
H H 0.0000 0.0000 'International Tables Vol C Tables 4.2.6.8 and 6.1.1.4'
O O 0.0492 0.0322 'International Tables Vol C Tables 4.2.6.8 and 6.1.1.4'
S S 0.3331 0.5567 'International Tables Vol C Tables 4.2.6.8 and 6.1.1.4'

loop_
_geom_angle_atom_site_label_1
_geom_angle_atom_site_label_2
_geom_angle_atom_site_label_3
_geom_angle
_geom_angle_site_symmetry_1
_geom_angle_site_symmetry_3
C1 O1 H1 109.5 . .
O1 C1 C2 121.6(5) . .
O1 C1 C6 118.0(5) . .
C2 C1 C6 120.4(5) . .
S2G C3G H3G1 109.5 . .
S2G C3G H3G2 109.5 . .
H3G1 C3G H3G2 109.5 . .
S2G C3G H3G3 109.5 . .
H3G1 C3G H3G3 109.5 . .
H3G2 C3G H3G3 109.5 . .
C3 O2 H2 109.5 . .
C1 C2 C3 121.6(5) . .
C1 C2 H6 119.2 . .
C3 C2 H6 119.2 . .
C8 O3 H3 109.5 . .
O2 C3 C2 122.3(5) . .
O2 C3 C4 117.7(5) . .
C2 C3 C4 119.9(5) . .
C10 O4 H4 109.5 . .
C5 C4 C3 117.3(5) . .
C5 C4 C7 123.2(5) . .
C3 C4 C7 119.4(5) . .
C18 O5 C21 116.4(5) . .
C4 C5 C6 124.4(5) . .
C4 C5 H5 117.8 . .
C6 C5 H5 117.8 . .
C25 O6 C28 116.9(5) . .
C5 C6 C1 116.3(5) . .
C5 C6 C14 122.8(5) . 2_666
C1 C6 C14 120.8(5) . 2_666
C29 O7 H7 109.5 . .
C11 C7 C4 111.7(4) . .
C11 C7 C15 110.1(5) . .
C4 C7 C15 112.8(5) . .
C11 C7 H11 107.3 . .
C4 C7 H11 107.3 . .
C15 C7 H11 107.3 . .
C31 O8 H8 109.5 . .
O3 C8 C13 117.9(5) . .
O3 C8 C9 121.5(5) . .
C13 C8 C9 120.6(5) . .
C36 O9 H9 109.5 . .
C10 C9 C8 119.7(5) . .
C10 C9 H13 120.2 . .
C8 C9 H13 120.2 . .
C38 O10 H10 109.5 . .
O4 C10 C9 121.2(5) . .
O4 C10 C11 117.5(5) . .
C9 C10 C11 121.3(5) . .
C46 O11 C49 116.0(6) . .
C12 C11 C10 116.9(5) . .
C12 C11 C7 121.6(5) . .
C10 C11 C7 121.5(5) . .
C53 O12 C56 116.4(6) . .
C13 C12 C11 123.6(5) . .
C13 C12 H12 118.2 . .
C11 C12 H12 118.2 . .
C8 C13 C12 117.8(5) . .
C8 C13 C14 122.0(5) . .
C12 C13 C14 120.0(5) . .
C6 C14 C13 113.3(4) 2_666 .
C6 C14 C22 111.7(4) 2_666 .
C13 C14 C22 110.0(4) . .
C6 C14 H14 107.2 2_666 .
C13 C14 H14 107.2 . .
C22 C14 H14 107.2 . .
C20 C15 C16 119.4(6) . .
C20 C15 C7 121.5(5) . .
C16 C15 C7 119.0(6) . .
C15 C16 C17 120.2(6) . .
C15 C16 H16 119.9 . .
C17 C16 H16 119.9 . .
C18 C17 C16 119.7(5) . .
C18 C17 H17 120.1 . .
C16 C17 H17 120.1 . .
C17 C18 O5 124.6(5) . .
C17 C18 C19 119.8(6) . .
O5 C18 C19 115.6(6) . .
C20 C19 C18 119.2(6) . .
C20 C19 H19 120.4 . .
C18 C19 H19 120.4 . .
C15 C20 C19 121.6(5) . .
C15 C20 H20 119.2 . .
C19 C20 H20 119.2 . .
O5 C21 H21A 109.5 . .
O5 C21 H21B 109.5 . .
H21A C21 H21B 109.5 . .
O5 C21 H21C 109.5 . .
H21A C21 H21C 109.5 . .
H21B C21 H21C 109.5 . .
C23 C22 C27 117.6(5) . .
C23 C22 C14 119.9(5) . .
C27 C22 C14 122.4(5) . .
C24 C23 C22 121.8(5) . .
C24 C23 H23 119.1 . .
C22 C23 H23 119.1 . .
C23 C24 C25 119.5(5) . .
C23 C24 H24 120.3 . .
C25 C24 H24 120.3 . .
O6 C25 C24 124.6(5) . .
O6 C25 C26 116.2(5) . .
C24 C25 C26 119.2(5) . .
C27 C26 C25 120.4(6) . .
C27 C26 H26 119.8 . .
C25 C26 H26 119.8 . .
C26 C27 C22 121.5(6) . .
C26 C27 H27 119.3 . .
C22 C27 H27 119.3 . .
O6 C28 H28A 109.5 . .
O6 C28 H28B 109.5 . .
H28A C28 H28B 109.5 . .
O6 C28 H28C 109.5 . .
H28A C28 H28C 109.5 . .
H28B C28 H28C 109.5 . .
O7 C29 C34 119.1(5) . .
O7 C29 C30 119.8(6) . .
C34 C29 C30 121.1(6) . .
C31 C30 C29 118.6(6) . .
C31 C30 H30 120.7 . .
C29 C30 H30 120.7 . .
O8 C31 C32 117.8(6) . .
O8 C31 C30 120.4(6) . .
C32 C31 C30 121.8(5) . .
C31 C32 C33 117.1(6) . .
C31 C32 C35 120.4(5) . .
C33 C32 C35 122.4(5) . .
C34 C33 C32 123.4(5) . .
C34 C33 H33 118.3 . .
C32 C33 H33 118.3 . .
C33 C34 C29 117.9(5) . .
C33 C34 C42 121.2(5) . 2_775
C29 C34 C42 120.9(5) . 2_775
C43 C35 C39 112.3(5) . .
C43 C35 C32 113.5(5) . .
C39 C35 C32 110.5(5) . .
C43 C35 H35 106.7 . .
C39 C35 H35 106.7 . .
C32 C35 H35 106.7 . .
O9 C36 C37 122.4(5) . .
O9 C36 C41 117.4(5) . .
C37 C36 C41 120.2(5) . .
C38 C37 C36 121.0(5) . .
C38 C37 H37 119.5 . .
C36 C37 H37 119.5 . .
O10 C38 C37 122.5(5) . .
O10 C38 C39 117.5(5) . .
C37 C38 C39 120.0(6) . .
C40 C39 C38 117.6(5) . .
C40 C39 C35 121.4(5) . .
C38 C39 C35 121.0(5) . .
C41 C40 C39 124.1(5) . .
C41 C40 H40 118.0 . .
C39 C40 H40 118.0 . .
C40 C41 C36 117.2(5) . .
C40 C41 C42 122.1(5) . .
C36 C41 C42 120.6(5) . .
C50 C42 C41 110.9(5) . .
C50 C42 C34 111.9(5) . 2_775
C41 C42 C34 110.5(5) . 2_775
C50 C42 H42 107.8 . .
C41 C42 H42 107.8 . .
C34 C42 H42 107.8 2_775 .
C44 C43 C48 115.7(6) . .
C44 C43 C35 122.6(5) . .
C48 C43 C35 121.6(6) . .
C43 C44 C45 123.7(6) . .
C43 C44 H44 118.2 . .
C45 C44 H44 118.2 . .
C46 C45 C44 118.8(7) . .
C46 C45 H45 120.6 . .
C44 C45 H45 120.6 . .
C47 C46 O11 116.1(6) . .
C47 C46 C45 119.8(6) . .
O11 C46 C45 124.2(7) . .
C46 C47 C48 121.2(6) . .
C46 C47 H47 119.4 . .
C48 C47 H47 119.4 . .
C47 C48 C43 120.8(7) . .
C47 C48 H48 119.6 . .
C43 C48 H48 119.6 . .
O11 C49 H49A 109.5 . .
O11 C49 H49B 109.5 . .
H49A C49 H49B 109.5 . .
O11 C49 H49C 109.5 . .
H49A C49 H49C 109.5 . .
H49B C49 H49C 109.5 . .
C51 C50 C55 117.4(6) . .
C51 C50 C42 120.5(5) . .
C55 C50 C42 122.0(6) . .
C50 C51 C52 122.5(6) . .
C50 C51 H51 118.8 . .
C52 C51 H51 118.8 . .
C53 C52 C51 118.3(6) . .
C53 C52 H52 120.8 . .
C51 C52 H52 120.8 . .
C54 C53 O12 115.4(6) . .
C54 C53 C52 120.8(6) . .
O12 C53 C52 123.8(7) . .
C53 C54 C55 119.8(6) . .
C53 C54 H54 120.1 . .
C55 C54 H54 120.1 . .
C54 C55 C50 121.2(6) . .
C54 C55 H55 119.4 . .
C50 C55 H55 119.4 . .
O12 C56 H56A 109.5 . .
O12 C56 H56B 109.5 . .
H56A C56 H56B 109.5 . .
O12 C56 H56C 109.5 . .
H56A C56 H56C 109.5 . .
H56B C56 H56C 109.5 . .
O1B S1B C2B 106.3(3) . .
O1B S1B C1B 105.9(3) . .
C2B S1B C1B 98.3(3) . .
S1B C1B H1B1 109.5 . .
S1B C1B H1B2 109.5 . .
H1B1 C1B H1B2 109.5 . .
S1B C1B H1B3 109.5 . .
H1B1 C1B H1B3 109.5 . .
H1B2 C1B H1B3 109.5 . .
S1B C2B H2B1 109.5 . .
S1B C2B H2B2 109.5 . .
H2B1 C2B H2B2 109.5 . .
S1B C2B H2B3 109.5 . .
H2B1 C2B H2B3 109.5 . .
H2B2 C2B H2B3 109.5 . .
O1C S1C C1C 107.3(7) . .
O1C S1C C2C 112.9(7) . .
C1C S1C C2C 97.8(8) . .
S1C C1C H1C1 109.5 . .
S1C C1C H1C2 109.5 . .
H1C1 C1C H1C2 109.5 . .
S1C C1C H1C3 109.5 . .
H1C1 C1C H1C3 109.5 . .
H1C2 C1C H1C3 109.5 . .
C3C S2C C4C 98.2(7) . .
S1C C2C H2C1 109.5 . .
S1C C2C H2C2 109.5 . .
H2C1 C2C H2C2 109.5 . .
S1C C2C H2C3 109.5 . .
H2C1 C2C H2C3 109.5 . .
H2C2 C2C H2C3 109.5 . .
S2C C3C H3C1 109.5 . .
S2C C3C H3C2 109.5 . .
H3C1 C3C H3C2 109.5 . .
S2C C3C H3C3 109.5 . .
H3C1 C3C H3C3 109.5 . .
H3C2 C3C H3C3 109.5 . .
S2C C4C H4C1 109.5 . .
S2C C4C H4C2 109.5 . .
H4C1 C4C H4C2 109.5 . .
S2C C4C H4C3 109.5 . .
H4C1 C4C H4C3 109.5 . .
H4C2 C4C H4C3 109.5 . .
O1D S1D C2D 106.3(4) . .
O1D S1D C1D 106.1(3) . .
C2D S1D C1D 98.6(4) . .
S1D C1D H1D1 109.5 . .
S1D C1D H1D2 109.5 . .
H1D1 C1D H1D2 109.5 . .
S1D C1D H1D3 109.5 . .
H1D1 C1D H1D3 109.5 . .
H1D2 C1D H1D3 109.5 . .
S1D C2D H2D1 109.5 . .
S1D C2D H2D2 109.5 . .
H2D1 C2D H2D2 109.5 . .
S1D C2D H2D3 109.5 . .
H2D1 C2D H2D3 109.5 . .
H2D2 C2D H2D3 109.5 . .
O1E S1E C2E 106.5(3) . .
O1E S1E C1E 105.8(3) . .
C2E S1E C1E 98.3(4) . .
S1E C1E H1E1 109.5 . .
S1E C1E H1E2 109.5 . .
H1E1 C1E H1E2 109.5 . .
S1E C1E H1E3 109.5 . .
H1E1 C1E H1E3 109.5 . .
H1E2 C1E H1E3 109.5 . .
S1E C2E H2E1 109.5 . .
S1E C2E H2E2 109.5 . .
H2E1 C2E H2E2 109.5 . .
S1E C2E H2E3 109.5 . .
H2E1 C2E H2E3 109.5 . .
H2E2 C2E H2E3 109.5 . .
O1F S1F C1F 105.9(3) . .
O1F S1F C2F 106.0(5) . .
C1F S1F C2F 97.7(4) . .
S1F C1F H1F1 109.5 . .
S1F C1F H1F2 109.5 . .
H1F1 C1F H1F2 109.5 . .
S1F C1F H1F3 109.5 . .
H1F1 C1F H1F3 109.5 . .
H1F2 C1F H1F3 109.5 . .
S1F C2F H2F1 109.5 . .
S1F C2F H2F2 109.5 . .
H2F1 C2F H2F2 109.5 . .
S1F C2F H2F3 109.5 . .
H2F1 C2F H2F3 109.5 . .
H2F2 C2F H2F3 109.5 . .
C2G S1G C1G 92.0(9) . .
S1G C1G H1G1 109.5 . .
S1G C1G H1G2 109.5 . .
H1G1 C1G H1G2 109.5 . .
S1G C1G H1G3 109.5 . .
H1G1 C1G H1G3 109.5 . .
H1G2 C1G H1G3 109.5 . .
O2G S2G C3G 99.6(12) . .
O2G S2G C4G 106.9(12) . .
C3G S2G C4G 94.7(13) . .
S1G C2G H2G1 109.5 . .
S1G C2G H2G2 109.5 . .
H2G1 C2G H2G2 109.5 . .
S1G C2G H2G3 109.5 . .
H2G1 C2G H2G3 109.5 . .
H2G2 C2G H2G3 109.5 . .
O1I S1I C1I 103.0(5) . .
O1I S1I C2I 110.4(5) . .
C1I S1I C2I 98.3(6) . .
S1I C1I H1I1 109.5 . .
S1I C1I H1I2 109.5 . .
H1I1 C1I H1I2 109.5 . .
S1I C1I H1I3 109.5 . .
H1I1 C1I H1I3 109.5 . .
H1I2 C1I H1I3 109.5 . .
C4I S2I C3I 99.4(8) . .
S1I C2I H2I1 109.5 . .
S1I C2I H2I2 109.5 . .
H2I1 C2I H2I2 109.5 . .
S1I C2I H2I3 109.5 . .
H2I1 C2I H2I3 109.5 . .
H2I2 C2I H2I3 109.5 . .
S2I C3I H3I1 109.5 . .
S2I C3I H3I2 109.5 . .
H3I1 C3I H3I2 109.5 . .
S2I C3I H3I3 109.5 . .
H3I1 C3I H3I3 109.5 . .
H3I2 C3I H3I3 109.5 . .
S2I C4I H4I1 109.5 . .
S2I C4I H4I2 109.5 . .
H4I1 C4I H4I2 109.5 . .
S2I C4I H4I3 109.5 . .
H4I1 C4I H4I3 109.5 . .
H4I2 C4I H4I3 109.5 . .
O1K S1K C2K 102.6(5) . .
O1K S1K C1K 106.3(6) . .
C2K S1K C1K 97.0(6) . .
S1K C1K H1K1 109.5 . .
S1K C1K H1K2 109.5 . .
H1K1 C1K H1K2 109.5 . .
S1K C1K H1K3 109.5 . .
H1K1 C1K H1K3 109.5 . .
H1K2 C1K H1K3 109.5 . .
O2K S2K C3K 104.6(6) . .
O2K S2K C4K 107.3(8) . .
C3K S2K C4K 95.7(8) . .
S1K C2K H2K1 109.5 . .
S1K C2K H2K2 109.5 . .
H2K1 C2K H2K2 109.5 . .
S1K C2K H2K3 109.5 . .
H2K1 C2K H2K3 109.5 . .
H2K2 C2K H2K3 109.5 . .
S2K C3K H3K1 109.5 . .
S2K C3K H3K2 109.5 . .
H3K1 C3K H3K2 109.5 . .
S2K C3K H3K3 109.5 . .
H3K1 C3K H3K3 109.5 . .
H3K2 C3K H3K3 109.5 . .
S2G C4G H4G1 109.5 . .
S2G C4G H4G2 109.5 . .
H4G1 C4G H4G2 109.5 . .
S2G C4G H4G3 109.5 . .
H4G1 C4G H4G3 109.5 . .
H4G2 C4G H4G3 109.5 . .
S2K C4K H4K1 109.5 . .
S2K C4K H4K2 109.5 . .
H4K1 C4K H4K2 109.5 . .
S2K C4K H4K3 109.5 . .
H4K1 C4K H4K3 109.5 . .
H4K2 C4K H4K3 109.5 . .
O2J S2J C4J 101.1(6) . .
O2J S2J C3J 98.3(7) . .
C4J S2J C3J 94.6(6) . .
O1J S1J C2J 100.2(8) . .
O1J S1J C1J 100.2(7) . .
C2J S1J C1J 92.9(7) . .
S1J C1J H1J1 109.5 . .
S1J C1J H1J2 109.5 . .
H1J1 C1J H1J2 109.5 . .
S1J C1J H1J3 109.5 . .
H1J1 C1J H1J3 109.5 . .
H1J2 C1J H1J3 109.5 . .
S2J C3J H3J1 109.5 . .
S2J C3J H3J2 109.5 . .
H3J1 C3J H3J2 109.5 . .
S2J C3J H3J3 109.5 . .
H3J1 C3J H3J3 109.5 . .
H3J2 C3J H3J3 109.5 . .
S1J C2J H2J1 109.5 . .
S1J C2J H2J2 109.5 . .
H2J1 C2J H2J2 109.5 . .
S1J C2J H2J3 109.5 . .
H2J1 C2J H2J3 109.5 . .
H2J2 C2J H2J3 109.5 . .
S2J C4J H4J1 109.5 . .
S2J C4J H4J2 109.5 . .
H4J1 C4J H4J2 109.5 . .
S2J C4J H4J3 109.5 . .
H4J1 C4J H4J3 109.5 . .
H4J2 C4J H4J3 109.5 . .
O1L S1L C2L 108.0(7) . .
O1L S1L C1L 101.3(7) . .
C2L S1L C1L 97.6(7) . .
O2L S2L C3L 107.9(7) . .
O2L S2L C4L 103.0(7) . .
C3L S2L C4L 101.0(7) . .
S1L C1L H1L1 109.5 . .
S1L C1L H1L2 109.5 . .
H1L1 C1L H1L2 109.5 . .
S1L C1L H1L3 109.5 . .
H1L1 C1L H1L3 109.5 . .
H1L2 C1L H1L3 109.5 . .
S1L C2L H2L1 109.5 . .
S1L C2L H2L2 109.5 . .
H2L1 C2L H2L2 109.5 . .
S1L C2L H2L3 109.5 . .
H2L1 C2L H2L3 109.5 . .
H2L2 C2L H2L3 109.5 . .
S2L C3L H3L1 109.5 . .
S2L C3L H3L2 109.5 . .
H3L1 C3L H3L2 109.5 . .
S2L C3L H3L3 109.5 . .
H3L1 C3L H3L3 109.5 . .
H3L2 C3L H3L3 109.5 . .
S2L C4L H4L1 109.5 . .
S2L C4L H4L2 109.5 . .
H4L1 C4L H4L2 109.5 . .
S2L C4L H4L3 109.5 . .
H4L1 C4L H4L3 109.5 . .
H4L2 C4L H4L3 109.5 . .
O3K S3K C6K 98.0(12) . .
O3K S3K C5K 98.2(15) . .
C6K S3K C5K 92.1(10) . .
S3G C5G H5G1 109.5 . .
S3G C5G H5G2 109.5 . .
H5G1 C5G H5G2 109.5 . .
S3G C5G H5G3 109.5 . .
H5G1 C5G H5G3 109.5 . .
H5G2 C5G H5G3 109.5 . .
O3G S3G C6G 99.0(13) . .
O3G S3G C5G 98.9(11) . .
C6G S3G C5G 89.9(10) . .
S3G C6G H6G1 109.5 . .
S3G C6G H6G2 109.5 . .
H6G1 C6G H6G2 109.5 . .
S3G C6G H6G3 109.5 . .
H6G1 C6G H6G3 109.5 . .
H6G2 C6G H6G3 109.5 . .
S3K C5K H5K1 109.5 . .
S3K C5K H5K2 109.5 . .
H5K1 C5K H5K2 109.5 . .
S3K C5K H5K3 109.5 . .
H5K1 C5K H5K3 109.5 . .
H5K2 C5K H5K3 109.5 . .
S3K C6K H6K1 109.5 . .
S3K C6K H6K2 109.5 . .
H6K1 C6K H6K2 109.5 . .
S3K C6K H6K3 109.5 . .
H6K1 C6K H6K3 109.5 . .
H6K2 C6K H6K3 109.5 . .

loop_
_geom_bond_atom_site_label_1
_geom_bond_atom_site_label_2
_geom_bond_distance
_geom_bond_site_symmetry_2
O1 C1 1.368(6) .
O1 H1 0.8400 .
C1 C2 1.377(8) .
C1 C6 1.407(8) .
O2G S2G 1.662(19) .
C3G S2G 1.76(3) .
C3G H3G1 0.9800 .
C3G H3G2 0.9800 .
C3G H3G3 0.9800 .
O2 C3 1.371(7) .
O2 H2 0.8400 .
C2 C3 1.382(8) .
C2 H6 0.9500 .
O3 C8 1.365(7) .
O3 H3 0.8400 .
C3 C4 1.407(8) .
O4 C10 1.371(7) .
O4 H4 0.8400 .
C4 C5 1.374(8) .
C4 C7 1.534(7) .
O5 C18 1.371(7) .
O5 C21 1.444(7) .
C5 C6 1.404(7) .
C5 H5 0.9500 .
O6 C25 1.371(7) .
O6 C28 1.413(8) .
C6 C14 1.510(8) 2_666
O7 C29 1.371(8) .
O7 H7 0.8400 .
C7 C11 1.513(8) .
C7 C15 1.553(8) .
C7 H11 1.0000 .
O8 C31 1.367(7) .
O8 H8 0.8400 .
C8 C13 1.391(8) .
C8 C9 1.396(8) .
O9 C36 1.369(7) .
O9 H9 0.8400 .
C9 C10 1.395(8) .
C9 H13 0.9500 .
O10 C38 1.359(8) .
O10 H10 0.8400 .
C10 C11 1.396(8) .
O11 C46 1.385(8) .
O11 C49 1.414(10) .
C11 C12 1.393(8) .
O12 C53 1.383(8) .
O12 C56 1.429(11) .
C12 C13 1.392(8) .
C12 H12 0.9500 .
C13 C14 1.521(7) .
C14 C6 1.510(8) 2_666
C14 C22 1.545(8) .
C14 H14 1.0000 .
C15 C20 1.354(9) .
C15 C16 1.391(8) .
C16 C17 1.398(8) .
C16 H16 0.9500 .
C17 C18 1.370(9) .
C17 H17 0.9500 .
C18 C19 1.403(8) .
C19 C20 1.384(9) .
C19 H19 0.9500 .
C20 H20 0.9500 .
C21 H21A 0.9800 .
C21 H21B 0.9800 .
C21 H21C 0.9800 .
C22 C23 1.393(8) .
C22 C27 1.395(8) .
C23 C24 1.385(8) .
C23 H23 0.9500 .
C24 C25 1.393(8) .
C24 H24 0.9500 .
C25 C26 1.396(8) .
C26 C27 1.368(9) .
C26 H26 0.9500 .
C27 H27 0.9500 .
C28 H28A 0.9800 .
C28 H28B 0.9800 .
C28 H28C 0.9800 .
C29 C34 1.389(9) .
C29 C30 1.411(9) .
C30 C31 1.399(9) .
C30 H30 0.9500 .
C31 C32 1.386(9) .
C32 C33 1.405(8) .
C32 C35 1.532(8) .
C33 C34 1.383(8) .
C33 H33 0.9500 .
C34 C42 1.550(7) 2_775
C35 C43 1.507(8) .
C35 C39 1.523(8) .
C35 H35 1.0000 .
C36 C37 1.383(8) .
C36 C41 1.413(8) .
C37 C38 1.382(9) .
C37 H37 0.9500 .
C38 C39 1.407(8) .
C39 C40 1.380(8) .
C40 C41 1.377(9) .
C40 H40 0.9500 .
C41 C42 1.526(8) .
C42 C50 1.520(8) .
C42 C34 1.550(7) 2_775
C42 H42 1.0000 .
C43 C44 1.374(9) .
C43 C48 1.436(8) .
C44 C45 1.401(9) .
C44 H44 0.9500 .
C45 C46 1.392(9) .
C45 H45 0.9500 .
C46 C47 1.366(11) .
C47 C48 1.391(10) .
C47 H47 0.9500 .
C48 H48 0.9500 .
C49 H49A 0.9800 .
C49 H49B 0.9800 .
C49 H49C 0.9800 .
C50 C51 1.378(9) .
C50 C55 1.395(9) .
C51 C52 1.400(9) .
C51 H51 0.9500 .
C52 C53 1.385(10) .
C52 H52 0.9500 .
C53 C54 1.372(11) .
C54 C55 1.393(9) .
C54 H54 0.9500 .
C55 H55 0.9500 .
C56 H56A 0.9800 .
C56 H56B 0.9800 .
C56 H56C 0.9800 .
S1B O1B 1.516(5) .
S1B C2B 1.774(7) .
S1B C1B 1.778(6) .
C1B H1B1 0.9800 .
C1B H1B2 0.9800 .
C1B H1B3 0.9800 .
C2B H2B1 0.9800 .
C2B H2B2 0.9800 .
C2B H2B3 0.9800 .
S1C O1C 1.236(9) .
S1C C1C 1.751(16) .
S1C C2C 1.886(17) .
C1C H1C1 0.9800 .
C1C H1C2 0.9800 .
C1C H1C3 0.9800 .
S2C C3C 1.777(17) .
S2C C4C 1.791(14) .
C2C H2C1 0.9800 .
C2C H2C2 0.9800 .
C2C H2C3 0.9800 .
C3C H3C1 0.9800 .
C3C H3C2 0.9800 .
C3C H3C3 0.9800 .
C4C H4C1 0.9800 .
C4C H4C2 0.9800 .
C4C H4C3 0.9800 .
S1D O1D 1.508(5) .
S1D C2D 1.782(8) .
S1D C1D 1.786(7) .
C1D H1D1 0.9800 .
C1D H1D2 0.9800 .
C1D H1D3 0.9800 .
C2D H2D1 0.9800 .
C2D H2D2 0.9800 .
C2D H2D3 0.9800 .
S1E O1E 1.519(4) .
S1E C2E 1.775(6) .
S1E C1E 1.777(7) .
C1E H1E1 0.9800 .
C1E H1E2 0.9800 .
C1E H1E3 0.9800 .
C2E H2E1 0.9800 .
C2E H2E2 0.9800 .
C2E H2E3 0.9800 .
S1F O1F 1.511(5) .
S1F C1F 1.768(8) .
S1F C2F 1.790(8) .
C1F H1F1 0.9800 .
C1F H1F2 0.9800 .
C1F H1F3 0.9800 .
C2F H2F1 0.9800 .
C2F H2F2 0.9800 .
C2F H2F3 0.9800 .
S1G C2G 1.744(19) .
S1G C1G 1.944(19) .
C1G H1G1 0.9800 .
C1G H1G2 0.9800 .
C1G H1G3 0.9800 .
S2G C4G 1.93(3) .
C2G H2G1 0.9800 .
C2G H2G2 0.9800 .
C2G H2G3 0.9800 .
S1I O1I 1.455(6) .
S1I C1I 1.752(13) .
S1I C2I 1.805(13) .
C1I H1I1 0.9800 .
C1I H1I2 0.9800 .
C1I H1I3 0.9800 .
S2I C4I 1.786(18) .
S2I C3I 1.831(19) .
C2I H2I1 0.9800 .
C2I H2I2 0.9800 .
C2I H2I3 0.9800 .
C3I H3I1 0.9800 .
C3I H3I2 0.9800 .
C3I H3I3 0.9800 .
C4I H4I1 0.9800 .
C4I H4I2 0.9800 .
C4I H4I3 0.9800 .
S1K O1K 1.503(8) .
S1K C2K 1.735(11) .
S1K C1K 1.743(12) .
C1K H1K1 0.9800 .
C1K H1K2 0.9800 .
C1K H1K3 0.9800 .
S2K O2K 1.508(11) .
S2K C3K 1.785(17) .
S2K C4K 1.81(2) .
C2K H2K1 0.9800 .
C2K H2K2 0.9800 .
C2K H2K3 0.9800 .
C3K H3K1 0.9800 .
C3K H3K2 0.9800 .
C3K H3K3 0.9800 .
C4G H4G1 0.9800 .
C4G H4G2 0.9800 .
C4G H4G3 0.9800 .
C4K H4K1 0.9800 .
C4K H4K2 0.9800 .
C4K H4K3 0.9800 .
S2J O2J 1.514(10) .
S2J C4J 1.770(11) .
S2J C3J 1.777(12) .
S1J O1J 1.477(10) .
S1J C2J 1.783(14) .
S1J C1J 1.804(12) .
C1J H1J1 0.9800 .
C1J H1J2 0.9800 .
C1J H1J3 0.9800 .
C3J H3J1 0.9800 .
C3J H3J2 0.9800 .
C3J H3J3 0.9800 .
C2J H2J1 0.9800 .
C2J H2J2 0.9800 .
C2J H2J3 0.9800 .
C4J H4J1 0.9800 .
C4J H4J2 0.9800 .
C4J H4J3 0.9800 .
S1L O1L 1.587(14) .
S1L C2L 1.738(14) .
S1L C1L 1.800(16) .
S2L O2L 1.471(12) .
S2L C3L 1.729(15) .
S2L C4L 1.803(16) .
C1L H1L1 0.9800 .
C1L H1L2 0.9800 .
C1L H1L3 0.9800 .
C2L H2L1 0.9800 .
C2L H2L2 0.9800 .
C2L H2L3 0.9800 .
C3L H3L1 0.9800 .
C3L H3L2 0.9800 .
C3L H3L3 0.9800 .
C4L H4L1 0.9800 .
C4L H4L2 0.9800 .
C4L H4L3 0.9800 .
S3K O3K 1.50(2) .
S3K C6K 1.81(2) .
S3K C5K 1.81(2) .
C5G S3G 1.876(17) .
C5G H5G1 0.9800 .
C5G H5G2 0.9800 .
C5G H5G3 0.9800 .
O3G S3G 1.472(16) .
S3G C6G 1.80(2) .
C6G H6G1 0.9800 .
C6G H6G2 0.9800 .
C6G H6G3 0.9800 .
C5K H5K1 0.9800 .
C5K H5K2 0.9800 .
C5K H5K3 0.9800 .
C6K H6K1 0.9800 .
C6K H6K2 0.9800 .
C6K H6K3 0.9800 .

loop_
_geom_torsion_atom_site_label_1
_geom_torsion_atom_site_label_2
_geom_torsion_atom_site_label_3
_geom_torsion_atom_site_label_4
_geom_torsion
_geom_torsion_site_symmetry_1
_geom_torsion_site_symmetry_4
O1 C1 C2 C3 179.2(5) . .
C6 C1 C2 C3 -0.3(8) . .
C1 C2 C3 O2 -178.6(5) . .
C1 C2 C3 C4 1.0(8) . .
O2 C3 C4 C5 179.4(5) . .
C2 C3 C4 C5 -0.2(8) . .
O2 C3 C4 C7 -2.6(8) . .
C2 C3 C4 C7 177.8(5) . .
C3 C4 C5 C6 -1.3(8) . .
C7 C4 C5 C6 -179.2(5) . .
C4 C5 C6 C1 1.9(8) . .
C4 C5 C6 C14 178.3(5) . 2_666
O1 C1 C6 C5 179.4(4) . .
C2 C1 C6 C5 -1.0(7) . .
O1 C1 C6 C14 2.9(7) . 2_666
C2 C1 C6 C14 -177.5(5) . 2_666
C5 C4 C7 C11 114.1(6) . .
C3 C4 C7 C11 -63.8(7) . .
C5 C4 C7 C15 -10.6(7) . .
C3 C4 C7 C15 171.6(5) . .
O3 C8 C9 C10 -179.5(5) . .
C13 C8 C9 C10 -0.7(8) . .
C8 C9 C10 O4 -178.3(5) . .
C8 C9 C10 C11 -1.7(9) . .
O4 C10 C11 C12 179.3(5) . .
C9 C10 C11 C12 2.6(8) . .
O4 C10 C11 C7 -1.2(8) . .
C9 C10 C11 C7 -177.9(5) . .
C4 C7 C11 C12 -34.2(7) . .
C15 C7 C11 C12 91.9(6) . .
C4 C7 C11 C10 146.3(5) . .
C15 C7 C11 C10 -87.6(6) . .
C10 C11 C12 C13 -1.3(8) . .
C7 C11 C12 C13 179.2(5) . .
O3 C8 C13 C12 -179.2(5) . .
C9 C8 C13 C12 2.0(8) . .
O3 C8 C13 C14 -4.7(8) . .
C9 C8 C13 C14 176.4(5) . .
C11 C12 C13 C8 -1.0(8) . .
C11 C12 C13 C14 -175.5(5) . .
C8 C13 C14 C6 153.3(5) . 2_666
C12 C13 C14 C6 -32.4(7) . 2_666
C8 C13 C14 C22 -80.8(6) . .
C12 C13 C14 C22 93.5(6) . .
C11 C7 C15 C20 -52.6(7) . .
C4 C7 C15 C20 72.9(7) . .
C11 C7 C15 C16 131.1(6) . .
C4 C7 C15 C16 -103.4(6) . .
C20 C15 C16 C17 1.2(9) . .
C7 C15 C16 C17 177.5(5) . .
C15 C16 C17 C18 -1.1(9) . .
C16 C17 C18 O5 -179.6(6) . .
C16 C17 C18 C19 1.1(9) . .
C21 O5 C18 C17 -3.5(9) . .
C21 O5 C18 C19 175.8(6) . .
C17 C18 C19 C20 -1.1(9) . .
O5 C18 C19 C20 179.6(5) . .
C16 C15 C20 C19 -1.2(9) . .
C7 C15 C20 C19 -177.5(5) . .
C18 C19 C20 C15 1.1(9) . .
C6 C14 C22 C23 -76.4(6) 2_666 .
C13 C14 C22 C23 156.9(5) . .
C6 C14 C22 C27 99.5(6) 2_666 .
C13 C14 C22 C27 -27.2(7) . .
C27 C22 C23 C24 0.6(9) . .
C14 C22 C23 C24 176.7(5) . .
C22 C23 C24 C25 1.4(9) . .
C28 O6 C25 C24 -3.7(9) . .
C28 O6 C25 C26 176.3(6) . .
C23 C24 C25 O6 177.5(6) . .
C23 C24 C25 C26 -2.5(9) . .
O6 C25 C26 C27 -178.4(6) . .
C24 C25 C26 C27 1.6(10) . .
C25 C26 C27 C22 0.5(10) . .
C23 C22 C27 C26 -1.5(9) . .
C14 C22 C27 C26 -177.5(6) . .
O7 C29 C30 C31 -179.0(6) . .
C34 C29 C30 C31 1.5(11) . .
C29 C30 C31 O8 177.3(7) . .
C29 C30 C31 C32 -1.7(11) . .
O8 C31 C32 C33 -177.3(6) . .
C30 C31 C32 C33 1.8(10) . .
O8 C31 C32 C35 3.2(9) . .
C30 C31 C32 C35 -177.7(6) . .
C31 C32 C33 C34 -1.7(9) . .
C35 C32 C33 C34 177.8(5) . .
C32 C33 C34 C29 1.5(9) . .
C32 C33 C34 C42 -178.4(6) . 2_775
O7 C29 C34 C33 179.1(6) . .
C30 C29 C34 C33 -1.4(10) . .
O7 C29 C34 C42 -0.9(10) . 2_775
C30 C29 C34 C42 178.6(6) . 2_775
C31 C32 C35 C43 -169.9(6) . .
C33 C32 C35 C43 10.6(8) . .
C31 C32 C35 C39 63.0(7) . .
C33 C32 C35 C39 -116.5(6) . .
O9 C36 C37 C38 -176.5(6) . .
C41 C36 C37 C38 1.4(9) . .
C36 C37 C38 O10 -179.9(6) . .
C36 C37 C38 C39 -1.9(9) . .
O10 C38 C39 C40 179.5(5) . .
C37 C38 C39 C40 1.4(9) . .
O10 C38 C39 C35 -0.3(9) . .
C37 C38 C39 C35 -178.4(5) . .
C43 C35 C39 C40 -92.2(7) . .
C32 C35 C39 C40 35.6(7) . .
C43 C35 C39 C38 87.6(6) . .
C32 C35 C39 C38 -144.6(5) . .
C38 C39 C40 C41 -0.6(9) . .
C35 C39 C40 C41 179.2(5) . .
C39 C40 C41 C36 0.1(9) . .
C39 C40 C41 C42 175.1(5) . .
O9 C36 C41 C40 177.5(5) . .
C37 C36 C41 C40 -0.6(8) . .
O9 C36 C41 C42 2.5(8) . .
C37 C36 C41 C42 -175.6(5) . .
C40 C41 C42 C50 -91.7(6) . .
C36 C41 C42 C50 83.1(7) . .
C40 C41 C42 C34 33.0(8) . 2_775
C36 C41 C42 C34 -152.1(5) . 2_775
C39 C35 C43 C44 -129.7(6) . .
C32 C35 C43 C44 104.2(6) . .
C39 C35 C43 C48 51.0(7) . .
C32 C35 C43 C48 -75.2(7) . .
C48 C43 C44 C45 2.0(8) . .
C35 C43 C44 C45 -177.4(5) . .
C43 C44 C45 C46 -0.6(9) . .
C49 O11 C46 C47 -176.1(6) . .
C49 O11 C46 C45 3.7(10) . .
C44 C45 C46 C47 0.3(9) . .
C44 C45 C46 O11 -179.5(6) . .
O11 C46 C47 C48 178.2(6) . .
C45 C46 C47 C48 -1.6(10) . .
C46 C47 C48 C43 3.1(10) . .
C44 C43 C48 C47 -3.2(9) . .
C35 C43 C48 C47 176.2(6) . .
C41 C42 C50 C51 -159.3(5) . .
C34 C42 C50 C51 76.7(7) 2_775 .
C41 C42 C50 C55 25.1(7) . .
C34 C42 C50 C55 -98.8(6) 2_775 .
C55 C50 C51 C52 -3.0(8) . .
C42 C50 C51 C52 -178.7(5) . .
C50 C51 C52 C53 1.5(9) . .
C56 O12 C53 C54 -176.7(7) . .
C56 O12 C53 C52 2.7(10) . .
C51 C52 C53 C54 0.8(9) . .
C51 C52 C53 O12 -178.6(6) . .
O12 C53 C54 C55 178.1(6) . .
C52 C53 C54 C55 -1.4(10) . .
C53 C54 C55 C50 -0.2(9) . .
C51 C50 C55 C54 2.3(8) . .
C42 C50 C55 C54 178.0(5) . .
